data_7218304
loop_
_publ_author_name
'Li, Cheng'
'An, Shujuan'
'Zhu, Yuelu'
'Zhang, Jin'
'Kang, Yifan'
'Liu, Ping'
'Wang, Yao-Yu'
'Li, Jianli'

_publ_section_title
;
 Copper-Catalyzed Intermoleculae Cyclization of Nitriles and
 2-Aminobenzylamine for 3,4-Dihydroquinazolines and Quinazolines Synthesis
 via Cascade Coupling and Aerobic Oxidation
;
_journal_name_full 'RSC Adv.'
_journal_paper_doi 10.1039/C4RA09240F
_journal_year 2014
_chemical_formula_sum 'C14 H11 F N2'
_chemical_formula_weight 226.25
_chemical_name_systematic
; 
 ? 
;
_space_group_IT_number 14
_symmetry_cell_setting monoclinic
_symmetry_space_group_name_Hall '-P 2yn'
_symmetry_space_group_name_H-M 'P 1 21/n 1'
_atom_sites_solution_hydrogens geom
_atom_sites_solution_primary direct
_atom_sites_solution_secondary difmap
_audit_creation_method SHELXL-97
_cell_angle_alpha 90.00
_cell_angle_beta 100.322(10)
_cell_angle_gamma 90.00
_cell_formula_units_Z 8
_cell_length_a 10.145(6)
_cell_length_b 9.004(5)
_cell_length_c 25.125(15)
_cell_measurement_reflns_used 2271
_cell_measurement_temperature 296(2)
_cell_measurement_theta_max 25.30
_cell_measurement_theta_min 2.80
_cell_volume 2258(2)
_computing_cell_refinement 'Bruker SAINT'
_computing_data_collection 'Bruker APEX2'
_computing_data_reduction 'Bruker SAINT'
_computing_molecular_graphics 'Bruker SHELXTL'
_computing_publication_material 'Bruker SHELXTL'
_computing_structure_refinement 'SHELXL-97 (Sheldrick, 2008)'
_computing_structure_solution 'SHELXS-97 (Sheldrick, 2008)'
_diffrn_ambient_temperature 296(2)
_diffrn_measured_fraction_theta_full 0.910
_diffrn_measured_fraction_theta_max 0.910
_diffrn_measurement_device_type 'Bruker APEX-II CCD'
_diffrn_measurement_method '\f and \w scans'
_diffrn_radiation_monochromator graphite
_diffrn_radiation_source 'fine-focus sealed tube'
_diffrn_radiation_type MoK\a
_diffrn_radiation_wavelength 0.71073
_diffrn_reflns_av_R_equivalents 0.0874
_diffrn_reflns_av_sigmaI/netI 0.0903
_diffrn_reflns_limit_h_max 12
_diffrn_reflns_limit_h_min -8
_diffrn_reflns_limit_k_max 8
_diffrn_reflns_limit_k_min -10
_diffrn_reflns_limit_l_max 26
_diffrn_reflns_limit_l_min -29
_diffrn_reflns_number 7589
_diffrn_reflns_theta_full 25.10
_diffrn_reflns_theta_max 25.10
_diffrn_reflns_theta_min 2.33
_exptl_absorpt_coefficient_mu 0.092
_exptl_absorpt_correction_T_max 0.9792
_exptl_absorpt_correction_T_min 0.9775
_exptl_absorpt_correction_type multi-scan
_exptl_absorpt_process_details SADABS
_exptl_crystal_density_diffrn 1.331
_exptl_crystal_density_method 'not measured'
_exptl_crystal_F_000 944
_exptl_crystal_size_max 0.25
_exptl_crystal_size_mid 0.24
_exptl_crystal_size_min 0.23
_refine_diff_density_max 0.648
_refine_diff_density_min -0.448
_refine_diff_density_rms 0.169
_refine_ls_extinction_method none
_refine_ls_goodness_of_fit_ref 1.090
_refine_ls_hydrogen_treatment constr
_refine_ls_matrix_type full
_refine_ls_number_parameters 307
_refine_ls_number_reflns 3655
_refine_ls_number_restraints 0
_refine_ls_restrained_S_all 1.090
_refine_ls_R_factor_all 0.1250
_refine_ls_R_factor_gt 0.0778
_refine_ls_shift/su_max 0.002
_refine_ls_shift/su_mean 0.000
_refine_ls_structure_factor_coef Fsqd
_refine_ls_weighting_details 'calc w=1/[\s^2^(Fo^2^)+(0.1878P)^2^+0.0000P] where P=(Fo^2^+2Fc^2^)/3'
_refine_ls_weighting_scheme calc
_refine_ls_wR_factor_gt 0.2388
_refine_ls_wR_factor_ref 0.2920
_reflns_number_gt 2360
_reflns_number_total 3655
_reflns_threshold_expression >2sigma(I)
_cod_data_source_file c4ra09240f2.cif
_cod_data_source_block 1
_cod_depositor_comments
;
The following automatic conversions were performed:

'_symmetry_cell_setting' value 'Monoclinic' changed to 'monoclinic'
according to
/usr/data/users/saulius/crontab/automatic-downloads/rss-feeds/RSC/lib/dictionaries/cif_core.dic
dictionary named 'cif_core.dic' version 2.4.2 from 2011-04-26.

Automatic conversion script
Id: cif_fix_values 2827 2014-09-09 07:05:25Z andrius 
;
_cod_original_sg_symbol_H-M 'P2(1)/n  '
_cod_database_code 7218304

loop_
_symmetry_equiv_pos_as_xyz
'x, y, z'
'-x+1/2, y+1/2, -z+1/2'
'-x, -y, -z'
'x-1/2, -y-1/2, z-1/2'

loop_
_atom_site_label
_atom_site_type_symbol
_atom_site_fract_x
_atom_site_fract_y
_atom_site_fract_z
_atom_site_U_iso_or_equiv
_atom_site_adp_type
_atom_site_occupancy
_atom_site_symmetry_multiplicity
_atom_site_calc_flag
_atom_site_refinement_flags
C1 C 0.6678(4) 0.5626(4) 0.16655(16) 0.0458(10) Uani 1 1 d .
H1 H 0.7195 0.5026 0.1923 0.055 Uiso 1 1 calc R
C2 C 0.6692(4) 0.5389(5) 0.11262(16) 0.0532(11) Uani 1 1 d .
H2 H 0.7203 0.4627 0.1017 0.064 Uiso 1 1 calc R
C3 C 0.5942(5) 0.6294(5) 0.07546(17) 0.0575(12) Uani 1 1 d .
C4 C 0.5142(5) 0.7398(5) 0.0898(2) 0.0647(13) Uani 1 1 d .
H4 H 0.4624 0.7983 0.0636 0.078 Uiso 1 1 calc R
C5 C 0.5122(4) 0.7620(5) 0.14380(18) 0.0556(12) Uani 1 1 d .
H5 H 0.4581 0.8361 0.1542 0.067 Uiso 1 1 calc R
C6 C 0.5904(4) 0.6746(4) 0.18314(15) 0.0383(9) Uani 1 1 d .
C7 C 0.5937(4) 0.7034(4) 0.24137(15) 0.0354(9) Uani 1 1 d .
C8 C 0.4857(4) 0.8232(4) 0.30756(15) 0.0500(11) Uani 1 1 d .
H8A H 0.3989 0.8203 0.3185 0.060 Uiso 1 1 calc R
H8B H 0.5103 0.9264 0.3041 0.060 Uiso 1 1 calc R
C9 C 0.5885(4) 0.7478(4) 0.34956(16) 0.0422(10) Uani 1 1 d .
C10 C 0.5814(5) 0.7363(5) 0.40323(17) 0.0555(12) Uani 1 1 d .
H10 H 0.5068 0.7742 0.4154 0.067 Uiso 1 1 calc R
C11 C 0.6805(6) 0.6707(5) 0.43951(19) 0.0674(14) Uani 1 1 d .
H11 H 0.6751 0.6668 0.4760 0.081 Uiso 1 1 calc R
C12 C 0.7897(5) 0.6098(5) 0.42092(17) 0.0621(13) Uani 1 1 d .
H12 H 0.8574 0.5640 0.4452 0.075 Uiso 1 1 calc R
C13 C 0.7986(4) 0.6165(4) 0.36701(16) 0.0471(10) Uani 1 1 d .
H13 H 0.8716 0.5744 0.3550 0.057 Uiso 1 1 calc R
C14 C 0.6979(4) 0.6866(4) 0.33032(14) 0.0365(9) Uani 1 1 d .
C15 C 0.2282(4) 0.5632(4) 0.32568(15) 0.0418(10) Uani 1 1 d .
H15 H 0.2607 0.5024 0.3010 0.050 Uiso 1 1 calc R
C16 C 0.2691(4) 0.5404(4) 0.38015(16) 0.0493(11) Uani 1 1 d .
H16 H 0.3285 0.4642 0.3927 0.059 Uiso 1 1 calc R
C17 C 0.2212(5) 0.6311(5) 0.41528(15) 0.0533(12) Uani 1 1 d .
C18 C 0.1336(5) 0.7429(5) 0.39915(17) 0.0564(12) Uani 1 1 d .
H18 H 0.1025 0.8030 0.4243 0.068 Uiso 1 1 calc R
C19 C 0.0921(4) 0.7650(4) 0.34465(16) 0.0481(11) Uani 1 1 d .
H19 H 0.0317 0.8408 0.3328 0.058 Uiso 1 1 calc R
C20 C 0.1384(4) 0.6765(4) 0.30707(14) 0.0351(9) Uani 1 1 d .
C21 C 0.0964(4) 0.7035(4) 0.24820(15) 0.0362(9) Uani 1 1 d .
C22 C -0.0670(4) 0.8218(4) 0.17945(15) 0.0468(10) Uani 1 1 d .
H22A H -0.0387 0.9249 0.1825 0.056 Uiso 1 1 calc R
H22B H -0.1633 0.8194 0.1675 0.056 Uiso 1 1 calc R
C23 C 0.0002(4) 0.7441(4) 0.13949(15) 0.0407(10) Uani 1 1 d .
C24 C -0.0495(5) 0.7363(5) 0.08511(17) 0.0578(12) Uani 1 1 d .
H24 H -0.1327 0.7781 0.0718 0.069 Uiso 1 1 calc R
C25 C 0.0205(5) 0.6681(6) 0.04966(18) 0.0679(14) Uani 1 1 d .
H25 H -0.0144 0.6647 0.0128 0.081 Uiso 1 1 calc R
C26 C 0.1434(6) 0.6051(5) 0.06985(18) 0.0644(13) Uani 1 1 d .
H26 H 0.1916 0.5581 0.0465 0.077 Uiso 1 1 calc R
C27 C 0.1947(4) 0.6114(4) 0.12435(16) 0.0479(10) Uani 1 1 d .
H27 H 0.2775 0.5684 0.1375 0.057 Uiso 1 1 calc R
C28 C 0.1253(4) 0.6806(4) 0.15966(14) 0.0368(9) Uani 1 1 d .
F1 F 0.6001(4) 0.6093(4) 0.02217(10) 0.0942(11) Uani 1 1 d .
F2 F 0.2620(3) 0.6070(3) 0.46934(10) 0.0880(10) Uani 1 1 d .
N1 N 0.4786(3) 0.7490(4) 0.25657(13) 0.0462(9) Uani 1 1 d .
H1A H 0.4025 0.7337 0.2360 0.055 Uiso 1 1 calc R
N2 N 0.7069(3) 0.6846(3) 0.27473(12) 0.0375(8) Uani 1 1 d .
N3 N -0.0319(3) 0.7489(3) 0.23172(13) 0.0429(8) Uani 1 1 d .
H3 H -0.0912 0.7350 0.2517 0.052 Uiso 1 1 calc R
N4 N 0.1798(3) 0.6800(3) 0.21560(12) 0.0346(8) Uani 1 1 d .

loop_
_atom_site_aniso_label
_atom_site_aniso_U_11
_atom_site_aniso_U_22
_atom_site_aniso_U_33
_atom_site_aniso_U_23
_atom_site_aniso_U_13
_atom_site_aniso_U_12
C1 0.045(3) 0.0361(19) 0.057(3) 0.0000(17) 0.010(2) -0.0021(18)
C2 0.059(3) 0.049(2) 0.056(3) -0.0053(19) 0.023(2) -0.013(2)
C3 0.060(3) 0.064(3) 0.049(3) 0.001(2) 0.013(2) -0.018(2)
C4 0.051(3) 0.075(3) 0.066(3) 0.022(2) 0.004(2) -0.003(3)
C5 0.044(3) 0.048(2) 0.074(3) 0.011(2) 0.008(2) 0.005(2)
C6 0.029(2) 0.0334(18) 0.054(2) 0.0012(15) 0.0108(18) -0.0042(16)
C7 0.029(2) 0.0259(17) 0.053(2) 0.0007(14) 0.0139(19) -0.0022(15)
C8 0.038(2) 0.044(2) 0.071(3) -0.0126(19) 0.018(2) 0.0031(19)
C9 0.035(2) 0.0332(18) 0.062(3) -0.0099(16) 0.017(2) 0.0016(17)
C10 0.053(3) 0.056(2) 0.065(3) -0.002(2) 0.027(2) 0.003(2)
C11 0.086(4) 0.065(3) 0.057(3) 0.000(2) 0.028(3) 0.003(3)
C12 0.069(3) 0.058(3) 0.056(3) 0.008(2) 0.005(2) 0.008(2)
C13 0.039(3) 0.043(2) 0.060(3) -0.0005(18) 0.013(2) 0.0015(19)
C14 0.031(2) 0.0259(16) 0.055(2) -0.0033(15) 0.0131(18) -0.0055(15)
C15 0.043(2) 0.0329(19) 0.050(2) -0.0034(15) 0.0089(18) 0.0031(17)
C16 0.047(3) 0.041(2) 0.060(3) 0.0053(18) 0.008(2) 0.0098(19)
C17 0.063(3) 0.055(2) 0.040(2) 0.0003(18) 0.005(2) -0.009(2)
C18 0.058(3) 0.060(3) 0.053(3) -0.015(2) 0.016(2) -0.003(2)
C19 0.047(3) 0.044(2) 0.054(3) -0.0076(17) 0.012(2) 0.0040(19)
C20 0.024(2) 0.0307(17) 0.051(2) -0.0011(15) 0.0078(17) -0.0042(15)
C21 0.031(2) 0.0238(16) 0.055(2) -0.0012(14) 0.0110(18) -0.0042(15)
C22 0.027(2) 0.043(2) 0.069(3) 0.0137(18) 0.0070(19) 0.0014(17)
C23 0.036(2) 0.0362(19) 0.051(2) 0.0131(16) 0.0106(19) -0.0095(17)
C24 0.046(3) 0.068(3) 0.057(3) 0.020(2) 0.003(2) -0.009(2)
C25 0.064(4) 0.092(4) 0.048(3) 0.008(2) 0.011(3) -0.024(3)
C26 0.072(4) 0.074(3) 0.054(3) -0.003(2) 0.026(3) -0.016(3)
C27 0.043(3) 0.046(2) 0.058(3) 0.0036(18) 0.017(2) -0.0054(19)
C28 0.036(2) 0.0279(16) 0.048(2) 0.0030(15) 0.0121(18) -0.0110(16)
F1 0.118(3) 0.114(2) 0.0522(17) 0.0009(14) 0.0217(16) -0.024(2)
F2 0.111(3) 0.100(2) 0.0479(16) 0.0008(13) 0.0016(15) 0.0081(19)
N1 0.0232(19) 0.0532(19) 0.063(2) -0.0112(15) 0.0103(16) 0.0060(15)
N2 0.027(2) 0.0340(15) 0.0530(19) -0.0006(13) 0.0107(16) -0.0013(13)
N3 0.028(2) 0.0473(18) 0.056(2) 0.0055(14) 0.0131(15) 0.0107(15)
N4 0.0271(18) 0.0323(15) 0.0460(18) 0.0021(12) 0.0108(15) -0.0012(13)

loop_
_atom_type_symbol
_atom_type_description
_atom_type_scat_dispersion_real
_atom_type_scat_dispersion_imag
_atom_type_scat_source
C C 0.0033 0.0016 'International Tables Vol C Tables 4.2.6.8 and 6.1.1.4'
H H 0.0000 0.0000 'International Tables Vol C Tables 4.2.6.8 and 6.1.1.4'
N N 0.0061 0.0033 'International Tables Vol C Tables 4.2.6.8 and 6.1.1.4'
F F 0.0171 0.0103 'International Tables Vol C Tables 4.2.6.8 and 6.1.1.4'

loop_
_geom_angle_atom_site_label_1
_geom_angle_atom_site_label_2
_geom_angle_atom_site_label_3
_geom_angle
C2 C1 C6 121.0(4)
C2 C1 H1 119.5
C6 C1 H1 119.5
C3 C2 C1 118.6(4)
C3 C2 H2 120.7
C1 C2 H2 120.7
F1 C3 C2 118.4(4)
F1 C3 C4 119.1(4)
C2 C3 C4 122.4(4)
C3 C4 C5 118.7(4)
C3 C4 H4 120.7
C5 C4 H4 120.7
C4 C5 C6 120.6(4)
C4 C5 H5 119.7
C6 C5 H5 119.7
C1 C6 C5 118.6(4)
C1 C6 C7 120.7(3)
C5 C6 C7 120.7(4)
N2 C7 N1 124.2(4)
N2 C7 C6 118.2(3)
N1 C7 C6 117.6(3)
N1 C8 C9 109.5(3)
N1 C8 H8A 109.8
C9 C8 H8A 109.8
N1 C8 H8B 109.8
C9 C8 H8B 109.8
H8A C8 H8B 108.2
C10 C9 C14 119.7(4)
C10 C9 C8 125.0(4)
C14 C9 C8 115.3(3)
C11 C10 C9 121.9(4)
C11 C10 H10 119.0
C9 C10 H10 119.0
C10 C11 C12 118.8(4)
C10 C11 H11 120.6
C12 C11 H11 120.6
C13 C12 C11 120.7(4)
C13 C12 H12 119.6
C11 C12 H12 119.6
C12 C13 C14 120.0(4)
C12 C13 H13 120.0
C14 C13 H13 120.0
C13 C14 C9 118.7(4)
C13 C14 N2 118.4(3)
C9 C14 N2 122.7(3)
C16 C15 C20 120.5(3)
C16 C15 H15 119.8
C20 C15 H15 119.8
C17 C16 C15 118.7(4)
C17 C16 H16 120.7
C15 C16 H16 120.7
C16 C17 C18 123.0(4)
C16 C17 F2 118.2(4)
C18 C17 F2 118.8(4)
C17 C18 C19 118.3(4)
C17 C18 H18 120.9
C19 C18 H18 120.9
C18 C19 C20 121.2(4)
C18 C19 H19 119.4
C20 C19 H19 119.4
C19 C20 C15 118.4(4)
C19 C20 C21 121.0(3)
C15 C20 C21 120.6(3)
N4 C21 N3 123.8(3)
N4 C21 C20 120.0(3)
N3 C21 C20 116.3(3)
N3 C22 C23 109.3(3)
N3 C22 H22A 109.8
C23 C22 H22A 109.8
N3 C22 H22B 109.8
C23 C22 H22B 109.8
H22A C22 H22B 108.3
C24 C23 C28 119.2(4)
C24 C23 C22 124.5(4)
C28 C23 C22 116.3(3)
C23 C24 C25 121.8(4)
C23 C24 H24 119.1
C25 C24 H24 119.1
C24 C25 C26 118.8(4)
C24 C25 H25 120.6
C26 C25 H25 120.6
C27 C26 C25 120.3(5)
C27 C26 H26 119.9
C25 C26 H26 119.9
C26 C27 C28 120.9(4)
C26 C27 H27 119.6
C28 C27 H27 119.6
C27 C28 C23 119.1(4)
C27 C28 N4 119.0(4)
C23 C28 N4 121.9(3)
C7 N1 C8 119.0(3)
C7 N1 H1A 120.5
C8 N1 H1A 120.5
C7 N2 C14 115.3(3)
C21 N3 C22 118.6(3)
C21 N3 H3 120.7
C22 N3 H3 120.7
C21 N4 C28 116.3(3)

loop_
_geom_bond_atom_site_label_1
_geom_bond_atom_site_label_2
_geom_bond_distance
C1 C2 1.374(5)
C1 C6 1.388(5)
C1 H1 0.9300
C2 C3 1.364(6)
C2 H2 0.9300
C3 F1 1.363(5)
C3 C4 1.372(7)
C4 C5 1.375(6)
C4 H4 0.9300
C5 C6 1.394(5)
C5 H5 0.9300
C6 C7 1.480(5)
C7 N2 1.306(5)
C7 N1 1.355(5)
C8 N1 1.435(5)
C8 C9 1.506(6)
C8 H8A 0.9700
C8 H8B 0.9700
C9 C10 1.367(6)
C9 C14 1.401(5)
C10 C11 1.365(7)
C10 H10 0.9300
C11 C12 1.390(7)
C11 H11 0.9300
C12 C13 1.375(6)
C12 H12 0.9300
C13 C14 1.398(5)
C13 H13 0.9300
C14 N2 1.416(4)
C15 C16 1.373(5)
C15 C20 1.392(5)
C15 H15 0.9300
C16 C17 1.355(6)
C16 H16 0.9300
C17 C18 1.355(6)
C17 F2 1.364(4)
C18 C19 1.373(6)
C18 H18 0.9300
C19 C20 1.380(5)
C19 H19 0.9300
C20 C21 1.484(5)
C21 N4 1.296(5)
C21 N3 1.356(5)
C22 N3 1.454(5)
C22 C23 1.486(5)
C22 H22A 0.9700
C22 H22B 0.9700
C23 C24 1.371(5)
C23 C28 1.401(6)
C24 C25 1.378(7)
C24 H24 0.9300
C25 C26 1.381(7)
C25 H25 0.9300
C26 C27 1.376(6)
C26 H26 0.9300
C27 C28 1.377(5)
C27 H27 0.9300
C28 N4 1.415(4)
N1 H1A 0.8600
N3 H3 0.8600

loop_
_geom_torsion_atom_site_label_1
_geom_torsion_atom_site_label_2
_geom_torsion_atom_site_label_3
_geom_torsion_atom_site_label_4
_geom_torsion
C6 C1 C2 C3 0.9(6)
C1 C2 C3 F1 177.4(3)
C1 C2 C3 C4 -2.2(6)
F1 C3 C4 C5 -178.0(4)
C2 C3 C4 C5 1.5(7)
C3 C4 C5 C6 0.3(6)
C2 C1 C6 C5 0.8(5)
C2 C1 C6 C7 -177.5(3)
C4 C5 C6 C1 -1.5(6)
C4 C5 C6 C7 176.9(4)
C1 C6 C7 N2 34.7(5)
C5 C6 C7 N2 -143.6(4)
C1 C6 C7 N1 -145.9(4)
C5 C6 C7 N1 35.8(5)
N1 C8 C9 C10 -147.4(4)
N1 C8 C9 C14 32.7(5)
C14 C9 C10 C11 2.2(6)
C8 C9 C10 C11 -177.7(4)
C9 C10 C11 C12 -2.1(7)
C10 C11 C12 C13 0.6(7)
C11 C12 C13 C14 0.7(6)
C12 C13 C14 C9 -0.6(5)
C12 C13 C14 N2 -176.8(3)
C10 C9 C14 C13 -0.8(5)
C8 C9 C14 C13 179.1(3)
C10 C9 C14 N2 175.2(3)
C8 C9 C14 N2 -4.9(5)
C20 C15 C16 C17 -0.6(6)
C15 C16 C17 C18 0.6(7)
C15 C16 C17 F2 179.7(3)
C16 C17 C18 C19 -0.2(7)
F2 C17 C18 C19 -179.2(4)
C17 C18 C19 C20 -0.3(6)
C18 C19 C20 C15 0.3(6)
C18 C19 C20 C21 -178.2(3)
C16 C15 C20 C19 0.1(5)
C16 C15 C20 C21 178.6(3)
C19 C20 C21 N4 145.2(4)
C15 C20 C21 N4 -33.3(5)
C19 C20 C21 N3 -36.4(5)
C15 C20 C21 N3 145.1(3)
N3 C22 C23 C24 150.4(4)
N3 C22 C23 C28 -32.2(4)
C28 C23 C24 C25 -0.3(6)
C22 C23 C24 C25 177.0(4)
C23 C24 C25 C26 0.6(7)
C24 C25 C26 C27 -0.4(7)
C25 C26 C27 C28 -0.1(6)
C26 C27 C28 C23 0.5(5)
C26 C27 C28 N4 177.9(3)
C24 C23 C28 C27 -0.3(5)
C22 C23 C28 C27 -177.8(3)
C24 C23 C28 N4 -177.6(3)
C22 C23 C28 N4 4.9(4)
N2 C7 N1 C8 19.5(5)
C6 C7 N1 C8 -159.9(3)
C9 C8 N1 C7 -40.9(5)
N1 C7 N2 C14 12.0(5)
C6 C7 N2 C14 -168.7(3)
C13 C14 N2 C7 157.2(3)
C9 C14 N2 C7 -18.8(4)
N4 C21 N3 C22 -21.2(5)
C20 C21 N3 C22 160.5(3)
C23 C22 N3 C21 41.1(4)
N3 C21 N4 C28 -10.0(5)
C20 C21 N4 C28 168.3(3)
C27 C28 N4 C21 -159.3(3)
C23 C28 N4 C21 18.0(4)
